data_4116889
loop_
_publ_author_name
'Wojciech M. Wolf'
'Marcin Stasiak'
'Miroslav T. Leplawy'
'Alberto Bianco'
'Fernando Formaggio'
'Marco Crisma'
'Claudio Toniolo'

_publ_section_title
;
 Destabilization of the 310-Helix in Peptides Based on
 C\a-Tetrasubstituted \a-Amino Acids by Main-Chain to Side-Chain Hydrogen
 Bonds
;
_journal_name_full 'Journal of the American Chemical Society'
_journal_page_first 11558
_journal_page_last 11566
_journal_paper_doi 10.1021/ja982194c
_journal_volume 120
_journal_year 1998
_chemical_formula_sum 'C44 H65 N5 O18'
_chemical_formula_weight 952.01
_chemical_name_common Z-[HmS(Ipr)]5-OMe
_chemical_name_systematic
; 
 ? 
;
_space_group_IT_number 2
_symmetry_cell_setting triclinic
_symmetry_space_group_name_Hall '-P 1'
_symmetry_space_group_name_H-M 'P -1'
_atom_sites_solution_hydrogens geom
_atom_sites_solution_primary direct
_atom_sites_solution_secondary difmap
_audit_creation_method SHELXL-97
_cell_angle_alpha 98.73(3)
_cell_angle_beta 102.87(3)
_cell_angle_gamma 98.24(3)
_cell_formula_units_Z 2
_cell_length_a 11.632(2)
_cell_length_b 11.945(2)
_cell_length_c 19.100(2)
_cell_measurement_reflns_used 62
_cell_measurement_temperature 293
_cell_measurement_theta_max 21
_cell_measurement_theta_min 4
_cell_volume 2513.6(8)
_computing_cell_refinement 'KM4 (Kuma Diffraction, 1994)'
_computing_data_collection 'KM4 (Kuma Diffraction, 1994)'
_computing_data_reduction 'XPREP (Siemens, 1990)'
_computing_molecular_graphics 'XP (Siemens, 1990)'
_computing_publication_material 'SHELXL-97 (Sheldrick, 1997)'
_computing_structure_refinement 'SHELXL-97 (Sheldrick, 1997)'
_computing_structure_solution 'SHELXS-97 (Sheldrick, 1990)'
_diffrn_ambient_temperature 293
_diffrn_measured_fraction_theta_full 0.956
_diffrn_measured_fraction_theta_max 0.956
_diffrn_measurement_device_type 'Kuma Diffraction KM4'
_diffrn_measurement_method \w--2\q
_diffrn_radiation_monochromator graphite
_diffrn_radiation_source 'fine-focus sealed tube'
_diffrn_radiation_type CuK\a
_diffrn_radiation_wavelength 1.54178
_diffrn_reflns_av_R_equivalents 0.0280
_diffrn_reflns_av_sigmaI/netI 0.0690
_diffrn_reflns_limit_h_max 13
_diffrn_reflns_limit_h_min -14
_diffrn_reflns_limit_k_max 14
_diffrn_reflns_limit_k_min -14
_diffrn_reflns_limit_l_max 23
_diffrn_reflns_limit_l_min -1
_diffrn_reflns_number 10387
_diffrn_reflns_theta_full 69.97
_diffrn_reflns_theta_max 69.97
_diffrn_reflns_theta_min 2.42
_diffrn_standards_decay_% 3
_diffrn_standards_interval_count 100
_diffrn_standards_number 3
_exptl_absorpt_coefficient_mu 0.822
_exptl_absorpt_correction_type 'not applied'
_exptl_crystal_colour colourless
_exptl_crystal_density_diffrn 1.258
_exptl_crystal_description prism
_exptl_crystal_F_000 1016
_exptl_crystal_size_max 0.5
_exptl_crystal_size_mid 0.3
_exptl_crystal_size_min 0.15
_refine_diff_density_max 1.151
_refine_diff_density_min -0.436
_refine_diff_density_rms 0.070
_refine_ls_extinction_coef 0.0025(4)
_refine_ls_extinction_expression Fc^*^=kFc[1+0.001xFc^2^'l^3^/sin(2'q)]^-1/4^
_refine_ls_extinction_method SHELXL
_refine_ls_goodness_of_fit_ref 1.062
_refine_ls_hydrogen_treatment mixed
_refine_ls_matrix_type full
_refine_ls_number_parameters 754
_refine_ls_number_reflns 9129
_refine_ls_number_restraints 186
_refine_ls_restrained_S_all 1.054
_refine_ls_R_factor_all 0.1428
_refine_ls_R_factor_gt 0.0802
_refine_ls_shift/su_max 0.759
_refine_ls_shift/su_mean 0.020
_refine_ls_structure_factor_coef Fsqd
_refine_ls_weighting_details 'w=1/['s^2^(Fo^2^)+(0.1335P)^2^+0.2123P] where P=(Fo^2^+2Fc^2^)/3'
_refine_ls_weighting_scheme calc
_refine_ls_wR_factor_gt 0.2151
_refine_ls_wR_factor_ref 0.2485
_reflns_number_gt 5088
_reflns_number_total 9129
_reflns_threshold_expression >2sigma(I)
_cod_data_source_file ja982194c_4.cif
_cod_data_source_block (pentapeptide)
_cod_original_cell_volume 2513.6(10)
_cod_database_code 4116889

loop_
_symmetry_equiv_pos_as_xyz
'x, y, z'
'-x, -y, -z'

loop_
_atom_site_label
_atom_site_type_symbol
_atom_site_fract_x
_atom_site_fract_y
_atom_site_fract_z
_atom_site_U_iso_or_equiv
_atom_site_adp_type
_atom_site_occupancy
_atom_site_calc_flag
_atom_site_refinement_flags
N1 N 0.2201(3) 0.0614(3) 0.23437(19) 0.0481(8) Uani 1 d U
H1 H 0.211(5) -0.023(5) 0.224(3) 0.088(17) Uiso 1 d .
N2 N 0.0332(3) 0.1829(3) 0.2425(2) 0.0458(8) Uani 1 d U
H2 H 0.017(4) 0.119(4) 0.244(2) 0.043(12) Uiso 1 d .
N3 N 0.1336(3) 0.3781(3) 0.35031(19) 0.0470(8) Uani 1 d U
H3 H 0.172(5) 0.310(5) 0.346(3) 0.10(2) Uiso 1 d .
N4 N 0.2470(3) 0.5410(3) 0.28835(19) 0.0430(8) Uani 1 d U
H4 H 0.227(5) 0.472(5) 0.271(3) 0.075(17) Uiso 1 d .
N5 N 0.0752(3) 0.6609(3) 0.2274(2) 0.0454(8) Uani 1 d U
H5 H 0.064(4) 0.598(4) 0.239(3) 0.056(14) Uiso 1 d .
O1 O 0.3125(4) 0.0439(3) 0.3442(2) 0.1010(15) Uani 1 d U
O2 O 0.3044(3) 0.2223(3) 0.32032(17) 0.0621(8) Uani 1 d U
O3 O 0.1619(3) -0.0362(2) 0.07935(17) 0.0582(8) Uani 1 d U
O4 O 0.3423(3) 0.0949(3) 0.12108(17) 0.0606(8) Uani 1 d U
O5 O 0.1210(3) 0.3115(2) 0.18719(16) 0.0532(7) Uani 1 d U
O6 O -0.2216(3) 0.1564(3) 0.17229(17) 0.0588(8) Uani 1 d U
O7 O -0.1826(3) 0.0999(2) 0.28500(17) 0.0531(7) Uani 1 d U
O8 O -0.0170(3) 0.4642(2) 0.30052(17) 0.0555(8) Uani 1 d U
O9 O 0.1269(4) 0.4447(3) 0.5015(2) 0.0895(12) Uani 1 d U
O10 O 0.3004(4) 0.3780(3) 0.48784(19) 0.0828(11) Uani 1 d U
O11 O 0.2567(3) 0.6784(3) 0.38552(17) 0.0665(9) Uani 1 d U
O12 O 0.4891(2) 0.6125(3) 0.26490(19) 0.0607(8) Uani 1 d U
O13 O 0.3553(2) 0.4904(2) 0.16418(16) 0.0528(7) Uani 1 d U
O14 O 0.2205(3) 0.8060(2) 0.22678(19) 0.0581(8) Uani 1 d U
O15 O -0.0452(3) 0.6226(3) 0.07681(16) 0.0569(8) Uani 1 d U
O16 O -0.1571(3) 0.5356(2) 0.14834(16) 0.0544(7) Uani 1 d U
O17 O -0.0303(3) 0.9189(3) 0.2275(2) 0.0663(9) Uani 1 d U
O18 O 0.0085(3) 0.8242(3) 0.31953(19) 0.0682(9) Uani 1 d U
C1 C 0.5029(6) 0.0731(5) 0.4208(3) 0.0835(15) Uani 1 d U
C2 C 0.6009(7) 0.1506(6) 0.4675(4) 0.101(2) Uani 1 d U
H21 H 0.5896 0.2201 0.4921 0.15(3) Uiso 1 calc R
C3 C 0.7211(7) 0.1229(8) 0.4781(5) 0.127(3) Uani 1 d U
H31 H 0.7852 0.1653 0.5154 0.19(4) Uiso 1 calc R
C4 C 0.7341(7) 0.0333(6) 0.4312(4) 0.0936(18) Uani 1 d U
H41 H 0.8117 0.0285 0.4275 0.15(3) Uiso 1 calc R
C5 C 0.6485(9) -0.0477(10) 0.3902(6) 0.159(4) Uani 1 d U
H51 H 0.6637 -0.1171 0.3682 0.22(5) Uiso 1 calc R
C6 C 0.5307(8) -0.0242(6) 0.3808(4) 0.109(2) Uani 1 d U
H61 H 0.4686 -0.0755 0.3466 0.198 Uiso 1 calc R
C7 C 0.3867(6) 0.0923(6) 0.4208(4) 0.112(3) Uani 1 d U
H71 H 0.3866(6) 0.187(5) 0.4356(9) 0.196 Uiso 1 calc R
H72 H 0.351(2) 0.047(2) 0.461(2) 0.210 Uiso 1 calc R
C8 C 0.2833(4) 0.1175(4) 0.3010(2) 0.0545(11) Uani 1 d U
C9 C 0.1808(4) 0.1253(3) 0.1773(2) 0.0448(9) Uani 1 d U
C10 C 0.0981(4) 0.0429(4) 0.1104(2) 0.0487(10) Uani 1 d U
H101 H 0.030(4) -0.002(3) 0.120(2) 0.041(10) Uiso 1 d .
H102 H 0.059(3) 0.090(3) 0.068(2) 0.030(9) Uiso 1 d .
C11 C 0.2665(4) 0.0170(4) 0.0601(3) 0.0624(12) Uani 1 d U
C12 C 0.2317(6) 0.0736(6) -0.0060(3) 0.0846(17) Uani 1 d U
H121 H 0.173(2) 0.1287(19) 0.0035(4) 0.14(3) Uiso 1 calc R
H122 H 0.1900(16) 0.010(2) -0.0520(16) 0.087(17) Uiso 1 calc R
H123 H 0.308(3) 0.1201(16) -0.0146(5) 0.18(3) Uiso 1 calc R
C13 C 0.3316(6) -0.0798(6) 0.0448(4) 0.094(2) Uani 1 d U
H131 H 0.404(2) -0.0511(11) 0.0335(6) 0.11(2) Uiso 1 calc R
H132 H 0.2831(17) -0.135(2) 0.0049(14) 0.084(17) Uiso 1 calc R
H133 H 0.3490(8) -0.1139(13) 0.0864(14) 0.13(3) Uiso 1 calc R
C14 C 0.2871(4) 0.1831(4) 0.1527(3) 0.0538(11) Uani 1 d U
H141 H 0.349(4) 0.224(4) 0.197(3) 0.061(13) Uiso 1 d .
H142 H 0.256(5) 0.230(4) 0.118(3) 0.075(16) Uiso 1 d .
C15 C 0.1096(4) 0.2156(3) 0.2024(2) 0.0450(9) Uani 1 d U
C16 C -0.0451(3) 0.2579(3) 0.2657(2) 0.0444(9) Uani 1 d U
C17 C -0.1468(4) 0.2670(4) 0.2010(3) 0.0552(11) Uani 1 d U
H171 H -0.120(4) 0.285(4) 0.165(3) 0.051(13) Uiso 1 d .
H172 H -0.190(4) 0.328(3) 0.222(2) 0.043(11) Uiso 1 d .
C18 C -0.2745(4) 0.1079(4) 0.2239(3) 0.0554(11) Uani 1 d U
C19 C -0.3655(5) 0.1755(5) 0.2468(4) 0.0781(16) Uani 1 d U
H191 H -0.3939(10) 0.1441(11) 0.2861(13) 0.14(3) Uiso 1 calc R
H192 H -0.434(2) 0.1689(5) 0.2043(14) 0.072(15) Uiso 1 calc R
H193 H -0.3275(12) 0.257(3) 0.2647(7) 0.13(3) Uiso 1 calc R
C20 C -0.3313(5) -0.0143(4) 0.1879(4) 0.0787(16) Uani 1 d U
H201 H -0.2703(18) -0.0553(13) 0.1741(5) 0.090(19) Uiso 1 calc R
H202 H -0.3939(19) -0.0147(5) 0.1441(13) 0.11(2) Uiso 1 calc R
H203 H -0.3666(12) -0.0524(13) 0.2220(10) 0.077(16) Uiso 1 calc R
C21 C -0.1048(4) 0.2062(4) 0.3201(3) 0.0509(10) Uani 1 d U
H211 H -0.029(4) 0.190(4) 0.356(3) 0.063(13) Uiso 1 d .
H212 H -0.146(3) 0.265(3) 0.339(2) 0.035(9) Uiso 1 d .
C22 C 0.0261(4) 0.3768(3) 0.3056(2) 0.0463(9) Uani 1 d U
C23 C 0.2052(4) 0.4834(4) 0.3988(2) 0.0508(10) Uani 1 d U
C24 C 0.1390(6) 0.5266(5) 0.4557(3) 0.0663(13) Uani 1 d U
H241 H 0.050(5) 0.533(5) 0.428(3) 0.089(18) Uiso 1 d .
H242 H 0.192(5) 0.599(5) 0.484(3) 0.092(19) Uiso 1 d .
C25 C 0.2385(8) 0.4191(7) 0.5396(3) 0.104(2) Uani 1 d U
C26 C 0.2052(15) 0.3171(11) 0.5738(8) 0.175(6) Uani 1 d U
H261 H 0.161(3) 0.266(3) 0.543(2) 0.14(4) Uiso 1 calc R
H262 H 0.172(3) 0.3363(19) 0.605(2) 0.21(5) Uiso 1 calc R
H263 H 0.265(4) 0.2943(18) 0.5915(15) 0.23(7) Uiso 1 calc R
C27 C 0.3135(10) 0.5180(9) 0.5963(4) 0.142(4) Uani 1 d U
H271 H 0.381(3) 0.4950(14) 0.6216(13) 0.20(5) Uiso 1 calc R
H272 H 0.269(2) 0.5425(15) 0.6288(17) 0.18(4) Uiso 1 calc R
H273 H 0.3366(15) 0.578(3) 0.5737(11) 0.17(4) Uiso 1 calc R
C28 C 0.3224(5) 0.4543(5) 0.4397(3) 0.0605(12) Uani 1 d U
H281 H 0.354(4) 0.420(4) 0.399(3) 0.071(15) Uiso 1 d .
H282 H 0.371(4) 0.527(4) 0.468(3) 0.058(13) Uiso 1 d .
C29 C 0.2369(4) 0.5764(4) 0.3571(2) 0.0498(10) Uani 1 d U
C30 C 0.2783(3) 0.6237(3) 0.2437(2) 0.0410(8) Uani 1 d U
C31 C 0.4072(4) 0.6885(4) 0.2737(3) 0.0524(10) Uani 1 d U
H311 H 0.427(4) 0.713(4) 0.325(3) 0.055(13) Uiso 1 d .
H312 H 0.425(4) 0.755(4) 0.246(3) 0.060(13) Uiso 1 d .
C32 C 0.4743(4) 0.5553(4) 0.1922(3) 0.0606(12) Uani 1 d U
C33 C 0.5533(5) 0.4660(6) 0.1962(4) 0.0863(18) Uani 1 d U
H331 H 0.5283(9) 0.4117(18) 0.2269(10) 0.11(2) Uiso 1 calc R
H332 H 0.638(3) 0.5044(12) 0.2182(8) 0.12(2) Uiso 1 calc R
H333 H 0.5458(5) 0.4229(15) 0.1462(16) 0.071(16) Uiso 1 calc R
C34 C 0.5030(5) 0.6388(5) 0.1430(4) 0.0796(17) Uani 1 d U
H341 H 0.4999(5) 0.5975(13) 0.0969(14) 0.12(3) Uiso 1 calc R
H342 H 0.580(2) 0.6825(15) 0.1634(7) 0.088(18) Uiso 1 calc R
H343 H 0.4469(18) 0.6875(16) 0.1386(4) 0.065(14) Uiso 1 calc R
C35 C 0.2650(4) 0.5573(4) 0.1662(2) 0.0442(9) Uani 1 d U
H351 H 0.182(4) 0.502(3) 0.145(2) 0.050(11) Uiso 1 d .
H352 H 0.276(4) 0.608(4) 0.133(2) 0.049(12) Uiso 1 d .
C36 C 0.1896(3) 0.7065(3) 0.2347(2) 0.0440(9) Uani 1 d U
C37 C -0.0216(3) 0.7184(3) 0.2008(2) 0.0443(9) Uani 1 d U
C38 C -0.0266(4) 0.7320(4) 0.1222(3) 0.0539(10) Uani 1 d U
H381 H 0.049(4) 0.772(4) 0.118(2) 0.051(12) Uiso 1 d .
H382 H -0.094(4) 0.766(3) 0.104(2) 0.045(11) Uiso 1 d .
C39 C -0.1526(4) 0.5466(4) 0.0754(2) 0.0574(11) Uani 1 d U
C40 C -0.1384(6) 0.4296(5) 0.0393(3) 0.0772(15) Uani 1 d U
H401 H -0.1236(7) 0.4340(5) -0.0084(15) 0.091(18) Uiso 1 calc R
H402 H -0.211(2) 0.3743(18) 0.0335(4) 0.084(17) Uiso 1 calc R
H403 H -0.071(2) 0.4054(9) 0.0696(9) 0.10(2) Uiso 1 calc R
C41 C -0.2620(5) 0.5860(5) 0.0354(3) 0.0768(15) Uani 1 d U
H411 H -0.2658(5) 0.665(2) 0.0612(8) 0.096(19) Uiso 1 calc R
H412 H -0.336(2) 0.5301(17) 0.0347(3) 0.12(2) Uiso 1 calc R
H413 H -0.2571(5) 0.5889(5) -0.0165(16) 0.078(16) Uiso 1 calc R
C42 C -0.1402(4) 0.6398(4) 0.1984(3) 0.0479(9) Uani 1 d U
H421 H -0.150(4) 0.616(4) 0.248(3) 0.064(13) Uiso 1 d .
H422 H -0.203(4) 0.686(3) 0.188(2) 0.048(11) Uiso 1 d .
C43 C -0.0126(4) 0.8335(4) 0.2499(3) 0.0503(10) Uani 1 d U
C44 C 0.0159(7) 0.9288(6) 0.3711(4) 0.091(2) Uani 1 d U
H441 H 0.074(3) 0.982(2) 0.3673(4) 0.13(3) Uiso 1 calc R
H442 H 0.0313(10) 0.9147(8) 0.416(2) 0.19(4) Uiso 1 calc R
H443 H -0.053(3) 0.9533(13) 0.3615(6) 0.16(4) Uiso 1 calc R

loop_
_atom_site_aniso_label
_atom_site_aniso_U_11
_atom_site_aniso_U_22
_atom_site_aniso_U_33
_atom_site_aniso_U_23
_atom_site_aniso_U_13
_atom_site_aniso_U_12
N1 0.052(2) 0.0412(18) 0.0478(19) 0.0084(16) 0.0050(15) 0.0108(15)
N2 0.0488(19) 0.0368(19) 0.055(2) 0.0157(17) 0.0158(16) 0.0072(15)
N3 0.0527(19) 0.0406(18) 0.0467(19) 0.0090(15) 0.0110(15) 0.0072(15)
N4 0.0454(18) 0.0391(18) 0.0437(18) 0.0073(15) 0.0109(14) 0.0060(14)
N5 0.0401(17) 0.0395(18) 0.062(2) 0.0185(17) 0.0161(16) 0.0095(14)
O1 0.151(4) 0.062(2) 0.065(2) 0.0085(19) -0.032(2) 0.038(2)
O2 0.066(2) 0.0500(17) 0.0596(19) -0.0014(15) 0.0032(15) 0.0089(14)
O3 0.0586(18) 0.0506(17) 0.0605(18) -0.0006(14) 0.0139(15) 0.0069(14)
O4 0.0454(16) 0.0685(19) 0.0626(19) -0.0014(16) 0.0145(14) 0.0067(14)
O5 0.0638(18) 0.0403(15) 0.0598(18) 0.0179(14) 0.0203(15) 0.0071(13)
O6 0.0519(17) 0.0576(18) 0.0606(19) 0.0122(15) 0.0042(14) 0.0039(14)
O7 0.0532(17) 0.0463(16) 0.0638(18) 0.0177(14) 0.0195(14) 0.0066(13)
O8 0.0584(17) 0.0405(15) 0.072(2) 0.0179(15) 0.0153(15) 0.0176(13)
O9 0.130(3) 0.087(3) 0.069(2) 0.025(2) 0.051(2) 0.021(2)
O10 0.117(3) 0.079(2) 0.057(2) 0.0265(18) 0.011(2) 0.033(2)
O11 0.098(3) 0.0429(16) 0.0559(18) 0.0012(15) 0.0240(18) 0.0061(16)
O12 0.0368(15) 0.0650(19) 0.078(2) 0.0169(17) 0.0071(14) 0.0096(13)
O13 0.0441(15) 0.0549(17) 0.0624(18) 0.0087(14) 0.0182(13) 0.0133(12)
O14 0.0525(17) 0.0415(15) 0.082(2) 0.0191(15) 0.0180(15) 0.0053(12)
O15 0.0606(18) 0.0586(18) 0.0566(18) 0.0133(15) 0.0255(15) 0.0078(14)
O16 0.0586(18) 0.0533(17) 0.0505(16) 0.0124(14) 0.0174(14) -0.0009(13)
O17 0.082(2) 0.0445(17) 0.086(2) 0.0226(17) 0.0340(19) 0.0235(15)
O18 0.088(2) 0.0591(19) 0.061(2) 0.0108(16) 0.0179(18) 0.0248(17)
C1 0.112(4) 0.064(3) 0.066(3) 0.006(3) 0.015(3) 0.006(3)
C2 0.116(5) 0.082(4) 0.090(4) -0.004(4) 0.014(4) 0.015(4)
C3 0.079(4) 0.159(7) 0.118(6) -0.043(5) 0.033(4) -0.008(4)
C4 0.092(4) 0.113(5) 0.093(5) 0.028(4) 0.043(4) 0.037(4)
C5 0.119(6) 0.174(9) 0.157(9) -0.071(7) 0.053(6) 0.021(5)
C6 0.129(5) 0.086(4) 0.102(5) -0.002(4) 0.018(4) 0.025(4)
C7 0.108(4) 0.096(4) 0.098(4) -0.020(4) -0.044(4) 0.056(4)
C8 0.058(3) 0.057(3) 0.049(2) 0.007(2) 0.011(2) 0.021(2)
C9 0.047(2) 0.042(2) 0.043(2) 0.0102(17) 0.0071(17) 0.0065(16)
C10 0.047(2) 0.047(2) 0.048(2) 0.0062(19) 0.0101(19) 0.0019(18)
C11 0.057(3) 0.067(3) 0.057(3) -0.002(2) 0.016(2) 0.005(2)
C12 0.090(4) 0.105(4) 0.058(3) 0.018(3) 0.024(3) 0.006(4)
C13 0.082(4) 0.093(4) 0.100(5) -0.020(4) 0.024(4) 0.031(3)
C14 0.050(2) 0.052(2) 0.059(3) 0.006(2) 0.020(2) 0.002(2)
C15 0.047(2) 0.040(2) 0.046(2) 0.0095(18) 0.0099(17) 0.0027(16)
C16 0.043(2) 0.040(2) 0.051(2) 0.0121(18) 0.0102(17) 0.0064(16)
C17 0.051(2) 0.055(3) 0.059(3) 0.020(2) 0.010(2) 0.007(2)
C18 0.046(2) 0.058(3) 0.061(3) 0.012(2) 0.011(2) 0.0046(19)
C19 0.049(3) 0.083(4) 0.103(4) 0.018(3) 0.019(3) 0.016(3)
C20 0.073(4) 0.063(3) 0.090(4) 0.011(3) 0.014(3) -0.006(3)
C21 0.050(2) 0.047(2) 0.062(3) 0.016(2) 0.022(2) 0.0094(19)
C22 0.047(2) 0.045(2) 0.053(2) 0.0180(19) 0.0165(18) 0.0089(17)
C23 0.065(3) 0.045(2) 0.041(2) 0.0079(18) 0.0110(19) 0.0110(19)
C24 0.094(4) 0.058(3) 0.056(3) 0.014(2) 0.033(3) 0.017(3)
C25 0.156(6) 0.112(5) 0.062(4) 0.039(3) 0.035(4) 0.051(5)
C26 0.268(16) 0.184(9) 0.132(9) 0.113(9) 0.093(10) 0.079(10)
C27 0.198(9) 0.163(8) 0.056(4) -0.002(5) 0.005(5) 0.071(7)
C28 0.069(3) 0.059(3) 0.048(3) 0.013(2) 0.002(2) 0.011(2)
C29 0.058(2) 0.044(2) 0.044(2) 0.0071(18) 0.0098(19) 0.0071(18)
C30 0.0373(18) 0.041(2) 0.045(2) 0.0104(17) 0.0105(16) 0.0066(15)
C31 0.039(2) 0.051(2) 0.062(3) 0.007(2) 0.008(2) 0.0029(17)
C32 0.044(2) 0.070(3) 0.075(3) 0.020(2) 0.024(2) 0.016(2)
C33 0.060(3) 0.096(4) 0.115(5) 0.022(4) 0.033(3) 0.034(3)
C34 0.053(3) 0.097(4) 0.101(5) 0.035(4) 0.036(3) 0.007(3)
C35 0.043(2) 0.049(2) 0.043(2) 0.0106(19) 0.0101(17) 0.0126(18)
C36 0.0414(19) 0.043(2) 0.048(2) 0.0101(18) 0.0135(17) 0.0047(16)
C37 0.043(2) 0.043(2) 0.053(2) 0.0177(18) 0.0173(18) 0.0111(16)
C38 0.051(3) 0.057(3) 0.060(3) 0.022(2) 0.019(2) 0.012(2)
C39 0.062(3) 0.061(3) 0.049(2) 0.013(2) 0.017(2) 0.004(2)
C40 0.093(4) 0.068(3) 0.065(3) 0.004(3) 0.023(3) 0.002(3)
C41 0.068(3) 0.097(4) 0.061(3) 0.016(3) 0.008(3) 0.014(3)
C42 0.039(2) 0.052(2) 0.057(3) 0.017(2) 0.0160(19) 0.0088(18)
C43 0.043(2) 0.050(2) 0.065(3) 0.016(2) 0.020(2) 0.0132(18)
C44 0.112(5) 0.081(4) 0.075(4) -0.008(3) 0.025(4) 0.024(4)

loop_
_atom_type_symbol
_atom_type_description
_atom_type_scat_dispersion_real
_atom_type_scat_dispersion_imag
_atom_type_scat_source
C C 0.0181 0.0091 'International Tables Vol C Tables 4.2.6.8 and 6.1.1.4'
H H 0.0000 0.0000 'International Tables Vol C Tables 4.2.6.8 and 6.1.1.4'
N N 0.0311 0.0180 'International Tables Vol C Tables 4.2.6.8 and 6.1.1.4'
O O 0.0492 0.0322 'International Tables Vol C Tables 4.2.6.8 and 6.1.1.4'

loop_
_geom_angle_atom_site_label_1
_geom_angle_atom_site_label_2
_geom_angle_atom_site_label_3
_geom_angle
C8 N1 C9 120.1(4)
C8 N1 H1 118(3)
C9 N1 H1 122(3)
C15 N2 C16 121.5(3)
C15 N2 H2 119(3)
C16 N2 H2 117(3)
C22 N3 C23 122.1(4)
C22 N3 H3 120(4)
C23 N3 H3 117(4)
C29 N4 C30 121.2(3)
C29 N4 H4 117(4)
C30 N4 H4 121(4)
C36 N5 C37 122.3(4)
C36 N5 H5 115(3)
C37 N5 H5 123(3)
C8 O1 C7 117.8(4)
C10 O3 C11 114.3(3)
C11 O4 C14 114.8(4)
C18 O6 C17 114.3(4)
C21 O7 C18 114.5(3)
C24 O9 C25 114.6(5)
C25 O10 C28 114.7(4)
C32 O12 C31 114.6(3)
C35 O13 C32 113.7(3)
C38 O15 C39 114.9(3)
C42 O16 C39 115.8(3)
C43 O18 C44 115.8(4)
C7 C1 C2 119.0(6)
C7 C1 C6 125.2(6)
C2 C1 C6 115.6(7)
C1 C2 C3 120.1(7)
C1 C2 H21 119.9
C3 C2 H21 120.0
C4 C3 C2 116.3(7)
C4 C3 H31 121.8
C2 C3 H31 121.8
C5 C4 C3 126.2(8)
C5 C4 H41 116.9
C3 C4 H41 116.9
C4 C5 C6 116.2(8)
C4 C5 H51 121.9
C6 C5 H51 121.9
C1 C6 C5 123.2(7)
C1 C6 H61 118.4
C5 C6 H61 118.4
C1 C7 O1 105.5(6)
C1 C7 H71 110.5
O1 C7 H71 110.5
C1 C7 H72 110.8
O1 C7 H72 110.8
H71 C7 H72 108.7
O2 C8 O1 124.7(4)
O2 C8 N1 124.5(4)
O1 C8 N1 110.6(4)
N1 C9 C10 109.6(3)
N1 C9 C14 111.2(4)
C10 C9 C14 107.0(4)
N1 C9 C15 111.4(3)
C10 C9 C15 107.4(3)
C14 C9 C15 110.1(3)
O3 C10 C9 110.6(3)
O3 C10 H101 107(2)
C9 C10 H101 114(2)
O3 C10 H102 108.5(18)
C9 C10 H102 111.3(17)
H101 C10 H102 105(3)
O4 C11 O3 110.0(4)
O4 C11 C13 106.4(4)
O3 C11 C13 104.3(4)
O4 C11 C12 112.4(4)
O3 C11 C12 111.1(4)
C13 C11 C12 112.2(5)
C11 C12 H121 109.5
C11 C12 H122 109.5
H121 C12 H122 109.5
C11 C12 H123 109.5
H121 C12 H123 109.5
H122 C12 H123 109.5
C11 C13 H131 109.5
C11 C13 H132 109.5
H131 C13 H132 109.5
C11 C13 H133 109.5
H131 C13 H133 109.5
H132 C13 H133 109.5
O4 C14 C9 108.4(3)
O4 C14 H141 104(3)
C9 C14 H141 108(3)
O4 C14 H142 113(3)
C9 C14 H142 107(3)
H141 C14 H142 117(4)
O5 C15 N2 121.6(4)
O5 C15 C9 122.2(4)
N2 C15 C9 116.1(3)
N2 C16 C21 109.0(3)
N2 C16 C22 111.3(3)
C21 C16 C22 106.8(3)
N2 C16 C17 111.5(4)
C21 C16 C17 106.7(4)
C22 C16 C17 111.3(3)
O6 C17 C16 109.4(4)
O6 C17 H171 104(3)
C16 C17 H171 112(3)
O6 C17 H172 114(2)
C16 C17 H172 105(2)
H171 C17 H172 112(4)
O6 C18 O7 109.3(3)
O6 C18 C20 106.3(4)
O7 C18 C20 105.5(4)
O6 C18 C19 111.9(4)
O7 C18 C19 111.8(4)
C20 C18 C19 111.6(4)
C18 C19 H191 109.5
C18 C19 H192 109.5
H191 C19 H192 109.5
C18 C19 H193 109.5
H191 C19 H193 109.5
H192 C19 H193 109.5
C18 C20 H201 109.5
C18 C20 H202 109.5
H201 C20 H202 109.5
C18 C20 H203 109.5
H201 C20 H203 109.5
H202 C20 H203 109.5
O7 C21 C16 110.3(4)
O7 C21 H211 109(2)
C16 C21 H211 100(3)
O7 C21 H212 113(2)
C16 C21 H212 105(2)
H211 C21 H212 118(3)
O8 C22 N3 122.6(4)
O8 C22 C16 121.3(4)
N3 C22 C16 115.9(3)
N3 C23 C29 112.1(3)
N3 C23 C28 108.0(4)
C29 C23 C28 107.6(4)
N3 C23 C24 110.0(4)
C29 C23 C24 110.9(4)
C28 C23 C24 107.9(4)
O9 C24 C23 109.6(4)
O9 C24 H241 107(3)
C23 C24 H241 108(3)
O9 C24 H242 110(3)
C23 C24 H242 104(3)
H241 C24 H242 116(4)
O10 C25 O9 109.0(5)
O10 C25 C27 112.4(7)
O9 C25 C27 113.2(7)
O10 C25 C26 105.0(7)
O9 C25 C26 105.9(9)
C27 C25 C26 110.9(9)
C25 C26 H261 109.5
C25 C26 H262 109.5
H261 C26 H262 109.5
C25 C26 H263 109.4
H261 C26 H263 109.5
H262 C26 H263 109.5
C25 C27 H271 109.5
C25 C27 H272 109.5
H271 C27 H272 109.5
C25 C27 H273 109.5
H271 C27 H273 109.5
H272 C27 H273 109.5
O10 C28 C23 110.7(4)
O10 C28 H281 114(3)
C23 C28 H281 102(3)
O10 C28 H282 110(3)
C23 C28 H282 106(3)
H281 C28 H282 114(4)
O11 C29 N4 122.0(4)
O11 C29 C23 121.1(4)
N4 C29 C23 116.8(4)
N4 C30 C31 111.7(3)
N4 C30 C36 111.4(3)
C31 C30 C36 111.5(3)
N4 C30 C35 108.1(3)
C31 C30 C35 108.7(3)
C36 C30 C35 105.1(3)
O12 C31 C30 110.3(3)
O12 C31 H311 101(3)
C30 C31 H311 112(3)
O12 C31 H312 108(3)
C30 C31 H312 111(3)
H311 C31 H312 113(4)
O12 C32 O13 109.9(3)
O12 C32 C33 106.3(4)
O13 C32 C33 104.5(4)
O12 C32 C34 111.9(4)
O13 C32 C34 110.9(4)
C33 C32 C34 112.8(4)
C32 C33 H331 109.5
C32 C33 H332 109.5
H331 C33 H332 109.5
C32 C33 H333 109.5
H331 C33 H333 109.5
H332 C33 H333 109.5
C32 C34 H341 109.5
C32 C34 H342 109.5
H341 C34 H342 109.5
C32 C34 H343 109.5
H341 C34 H343 109.5
H342 C34 H343 109.5
O13 C35 C30 111.4(3)
O13 C35 H351 107(2)
C30 C35 H351 113(2)
O13 C35 H352 104(3)
C30 C35 H352 112(3)
H351 C35 H352 109(3)
O14 C36 N5 122.0(4)
O14 C36 C30 121.6(3)
N5 C36 C30 115.9(3)
N5 C37 C43 111.9(3)
N5 C37 C38 110.2(3)
C43 C37 C38 111.5(3)
N5 C37 C42 107.9(3)
C43 C37 C42 109.0(3)
C38 C37 C42 106.2(4)
O15 C38 C37 110.0(4)
O15 C38 H381 105(2)
C37 C38 H381 111(3)
O15 C38 H382 106(2)
C37 C38 H382 110(2)
H381 C38 H382 114(4)
O15 C39 O16 109.9(3)
O15 C39 C41 111.2(4)
O16 C39 C41 112.0(4)
O15 C39 C40 105.1(4)
O16 C39 C40 105.3(4)
C41 C39 C40 112.9(4)
C39 C40 H401 109.5
C39 C40 H402 109.5
H401 C40 H402 109.5
C39 C40 H403 109.5
H401 C40 H403 109.5
H402 C40 H403 109.5
C39 C41 H411 109.5
C39 C41 H412 109.5
H411 C41 H412 109.5
C39 C41 H413 109.5
H411 C41 H413 109.5
H412 C41 H413 109.5
O16 C42 C37 110.8(3)
O16 C42 H421 106(2)
C37 C42 H421 117(3)
O16 C42 H422 115(2)
C37 C42 H422 106(2)
H421 C42 H422 102(3)
O17 C43 O18 124.9(4)
O17 C43 C37 123.6(4)
O18 C43 C37 111.3(4)
O18 C44 H441 109.5
O18 C44 H442 109.5
H441 C44 H442 109.5
O18 C44 H443 109.5
H441 C44 H443 109.5
H442 C44 H443 109.5

loop_
_geom_bond_atom_site_label_1
_geom_bond_atom_site_label_2
_geom_bond_distance
N1 C8 1.338(5)
N1 C9 1.452(5)
N1 H1 0.98(6)
N2 C15 1.351(5)
N2 C16 1.456(5)
N2 H2 0.77(4)
N3 C22 1.345(5)
N3 C23 1.462(5)
N3 H3 0.98(6)
N4 C29 1.353(5)
N4 C30 1.458(5)
N4 H4 0.82(5)
N5 C36 1.332(5)
N5 C37 1.439(5)
N5 H5 0.81(5)
O1 C8 1.325(6)
O1 C7 1.502(7)
O2 C8 1.222(5)
O3 C10 1.422(5)
O3 C11 1.438(6)
O4 C11 1.406(5)
O4 C14 1.436(5)
O5 C15 1.221(5)
O6 C18 1.423(5)
O6 C17 1.429(5)
O7 C21 1.421(5)
O7 C18 1.422(5)
O8 C22 1.228(5)
O9 C24 1.420(6)
O9 C25 1.438(8)
O10 C25 1.418(8)
O10 C28 1.426(6)
O11 C29 1.223(5)
O12 C32 1.413(6)
O12 C31 1.426(5)
O13 C35 1.412(5)
O13 C32 1.429(5)
O14 C36 1.233(5)
O15 C38 1.414(5)
O15 C39 1.427(5)
O16 C42 1.410(5)
O16 C39 1.431(5)
O17 C43 1.192(5)
O18 C43 1.322(6)
O18 C44 1.449(6)
C1 C7 1.402(9)
C1 C2 1.395(9)
C1 C6 1.410(9)
C2 C3 1.461(10)
C2 H21 0.9300
C3 C4 1.337(10)
C3 H31 0.9300
C4 C5 1.299(11)
C4 H41 0.9300
C5 C6 1.416(11)
C5 H51 0.9300
C6 H61 0.9300
C7 H71 1.1285
C7 H72 1.1285
C9 C10 1.526(6)
C9 C14 1.530(6)
C9 C15 1.534(6)
C10 H101 0.96(4)
C10 H102 1.11(4)
C11 C13 1.498(7)
C11 C12 1.526(8)
C12 H121 1.0380
C12 H122 1.0380
C12 H123 1.0380
C13 H131 0.9425
C13 H132 0.9425
C13 H133 0.9425
C14 H141 0.99(5)
C14 H142 0.97(5)
C16 C21 1.527(6)
C16 C22 1.528(5)
C16 C17 1.538(6)
C17 H171 0.85(5)
C17 H172 1.03(4)
C18 C20 1.502(7)
C18 C19 1.519(7)
C19 H191 0.9881
C19 H192 0.9881
C19 H193 0.9881
C20 H201 0.9776
C20 H202 0.9776
C20 H203 0.9776
C21 H211 1.05(5)
C21 H212 0.98(4)
C23 C29 1.513(6)
C23 C28 1.528(6)
C23 C24 1.535(6)
C24 H241 1.07(6)
C24 H242 0.99(6)
C25 C27 1.491(11)
C25 C26 1.510(11)
C26 H261 0.8072
C26 H262 0.8072
C26 H263 0.8072
C27 H271 0.9308
C27 H272 0.9308
C27 H273 0.9308
C28 H281 0.99(5)
C28 H282 0.98(5)
C30 C31 1.525(5)
C30 C36 1.529(5)
C30 C35 1.533(6)
C31 H311 0.95(5)
C31 H312 1.04(5)
C32 C33 1.505(7)
C32 C34 1.522(7)
C33 H331 0.9928
C33 H332 0.9928
C33 H333 0.9928
C34 H341 0.9322
C34 H342 0.9322
C34 H343 0.9322
C35 H351 1.05(4)
C35 H352 0.95(4)
C37 C43 1.518(6)
C37 C38 1.524(6)
C37 C42 1.541(5)
C38 H381 0.97(4)
C38 H382 0.96(4)
C39 C41 1.507(7)
C39 C40 1.510(7)
C40 H401 0.9706
C40 H402 0.9706
C40 H403 0.9706
C41 H411 1.0114
C41 H412 1.0114
C41 H413 1.0114
C42 H421 1.05(5)
C42 H422 0.98(4)
C44 H441 0.8837
C44 H442 0.8837
C44 H443 0.8837

loop_
_geom_torsion_atom_site_label_1
_geom_torsion_atom_site_label_2
_geom_torsion_atom_site_label_3
_geom_torsion_atom_site_label_4
_geom_torsion
C7 C1 C2 C3 169.5(7)
C6 C1 C2 C3 -5.9(10)
C1 C2 C3 C4 12.4(12)
C2 C3 C4 C5 -18.6(14)
C3 C4 C5 C6 16.7(16)
C7 C1 C6 C5 -171.0(9)
C2 C1 C6 C5 4.1(12)
C4 C5 C6 C1 -8.7(15)
C2 C1 C7 O1 149.3(6)
C6 C1 C7 O1 -35.8(10)
C8 O1 C7 C1 -104.3(6)
C7 O1 C8 O2 -6.0(8)
C7 O1 C8 N1 178.3(5)
C9 N1 C8 O2 5.6(7)
C9 N1 C8 O1 -178.6(4)
C8 N1 C9 C10 -173.0(4)
C8 N1 C9 C14 68.9(5)
C8 N1 C9 C15 -54.3(5)
C11 O3 C10 C9 -55.9(5)
N1 C9 C10 O3 -65.0(4)
C14 C9 C10 O3 55.7(5)
C15 C9 C10 O3 173.9(3)
C14 O4 C11 O3 -56.6(5)
C14 O4 C11 C13 -169.0(5)
C14 O4 C11 C12 67.7(5)
C10 O3 C11 O4 54.2(5)
C10 O3 C11 C13 168.0(4)
C10 O3 C11 C12 -70.9(5)
C11 O4 C14 C9 59.7(5)
N1 C9 C14 O4 63.3(5)
C10 C9 C14 O4 -56.4(5)
C15 C9 C14 O4 -172.7(3)
C16 N2 C15 O5 4.0(6)
C16 N2 C15 C9 -176.0(3)
N1 C9 C15 O5 140.2(4)
C10 C9 C15 O5 -99.8(4)
C14 C9 C15 O5 16.3(5)
N1 C9 C15 N2 -39.8(5)
C10 C9 C15 N2 80.2(4)
C14 C9 C15 N2 -163.6(4)
C15 N2 C16 C21 -170.7(4)
C15 N2 C16 C22 -53.2(5)
C15 N2 C16 C17 71.7(5)
C18 O6 C17 C16 58.8(5)
N2 C16 C17 O6 63.7(5)
C21 C16 C17 O6 -55.2(5)
C22 C16 C17 O6 -171.4(4)
C17 O6 C18 O7 -57.2(5)
C17 O6 C18 C20 -170.6(4)
C17 O6 C18 C19 67.3(5)
C21 O7 C18 O6 56.5(5)
C21 O7 C18 C20 170.4(4)
C21 O7 C18 C19 -68.1(5)
C18 O7 C21 C16 -57.9(5)
N2 C16 C21 O7 -65.5(4)
C22 C16 C21 O7 174.2(3)
C17 C16 C21 O7 55.1(4)
C23 N3 C22 O8 2.7(6)
C23 N3 C22 C16 -172.3(3)
N2 C16 C22 O8 146.3(4)
C21 C16 C22 O8 -94.9(4)
C17 C16 C22 O8 21.3(6)
N2 C16 C22 N3 -38.7(5)
C21 C16 C22 N3 80.2(4)
C17 C16 C22 N3 -163.7(4)
C22 N3 C23 C29 -59.9(5)
C22 N3 C23 C28 -178.3(4)
C22 N3 C23 C24 64.1(5)
C25 O9 C24 C23 58.1(6)
N3 C23 C24 O9 64.3(6)
C29 C23 C24 O9 -171.0(4)
C28 C23 C24 O9 -53.4(6)
C28 O10 C25 O9 56.5(7)
C28 O10 C25 C27 -69.7(7)
C28 O10 C25 C26 169.6(8)
C24 O9 C25 O10 -57.9(7)
C24 O9 C25 C27 67.9(8)
C24 O9 C25 C26 -170.4(7)
C25 O10 C28 C23 -56.6(6)
N3 C23 C28 O10 -66.3(5)
C29 C23 C28 O10 172.4(4)
C24 C23 C28 O10 52.7(5)
C30 N4 C29 O11 -2.2(6)
C30 N4 C29 C23 -179.4(3)
N3 C23 C29 O11 153.6(4)
C28 C23 C29 O11 -87.7(5)
C24 C23 C29 O11 30.1(6)
N3 C23 C29 N4 -29.1(5)
C28 C23 C29 N4 89.5(5)
C24 C23 C29 N4 -152.6(4)
C29 N4 C30 C31 68.4(5)
C29 N4 C30 C36 -57.1(5)
C29 N4 C30 C35 -172.1(4)
C32 O12 C31 C30 56.3(5)
N4 C30 C31 O12 68.7(5)
C36 C30 C31 O12 -165.9(4)
C35 C30 C31 O12 -50.5(5)
C31 O12 C32 O13 -58.1(5)
C31 O12 C32 C33 -170.7(4)
C31 O12 C32 C34 65.7(5)
C35 O13 C32 O12 57.4(5)
C35 O13 C32 C33 171.2(4)
C35 O13 C32 C34 -67.0(5)
C32 O13 C35 C30 -55.6(5)
N4 C30 C35 O13 -70.4(4)
C31 C30 C35 O13 51.0(5)
C36 C30 C35 O13 170.5(3)
C37 N5 C36 O14 8.2(6)
C37 N5 C36 C30 -164.3(4)
N4 C30 C36 O14 149.9(4)
C31 C30 C36 O14 24.4(6)
C35 C30 C36 O14 -93.2(4)
N4 C30 C36 N5 -37.6(5)
C31 C30 C36 N5 -163.1(4)
C35 C30 C36 N5 79.3(4)
C36 N5 C37 C43 -61.2(5)
C36 N5 C37 C38 63.5(5)
C36 N5 C37 C42 179.0(4)
C39 O15 C38 C37 59.1(5)
N5 C37 C38 O15 60.1(5)
C43 C37 C38 O15 -175.0(3)
C42 C37 C38 O15 -56.5(4)
C38 O15 C39 O16 -54.0(5)
C38 O15 C39 C41 70.6(5)
C38 O15 C39 C40 -166.9(4)
C42 O16 C39 O15 52.1(5)
C42 O16 C39 C41 -72.1(5)
C42 O16 C39 C40 164.8(4)
C39 O16 C42 C37 -55.0(5)
N5 C37 C42 O16 -63.4(4)
C43 C37 C42 O16 174.9(3)
C38 C37 C42 O16 54.7(4)
C44 O18 C43 O17 -3.2(7)
C44 O18 C43 C37 -178.6(5)
N5 C37 C43 O17 137.3(4)
C38 C37 C43 O17 13.4(6)
C42 C37 C43 O17 -103.5(5)
N5 C37 C43 O18 -47.3(5)
C38 C37 C43 O18 -171.3(4)
C42 C37 C43 O18 71.9(4)

loop_
_cod_related_entry_id
_cod_related_entry_database
_cod_related_entry_code
1 ChemSpider 30660577
